data_7719754
loop_
_publ_author_name
'Grahlow, Fabian'
'Beitlberger, Jan'
'Martin, Mario'
'Juriatti, Eric'
'Peisert, Heiko'
'Scheele, Marcus'
'Str&#xf6;bele, Markus'
'Romao, Carl P.'
'Meyer, Hans-J&#xfc;rgen'

_publ_section_title
;
 Structural modifications of
 <i>M</i><sub>5</sub>O<sub>4</sub>I<sub>11</sub> (<i>M</i> = Nb, Ta)
 cluster networks from heterogeneous solid-state reactions.
;
_journal_issue 44
_journal_name_full 'Dalton transactions (Cambridge, England : 2003)'
_journal_page_first 16593
_journal_page_last 16604
_journal_paper_doi 10.1039/d5dt02097b
_journal_volume 54
_journal_year 2025
_chemical_formula_moiety 'I12 Li1 O2 Ta3'
_chemical_formula_sum 'I12 Li O2 Ta3'
_chemical_formula_weight 2104.59
_space_group_crystal_system triclinic
_space_group_IT_number 2
_space_group_name_Hall '-P 1'
_space_group_name_H-M_alt 'P -1'
_atom_sites_solution_primary dual
_audit_creation_date 2024-10-11
_audit_creation_method
;
Olex2 1.5
(compiled 2024.02.16 svn.r378c4104 for OlexSys, GUI svn.r6928)
;
_audit_update_record
;
2024-10-11 deposited with the CCDC.	2025-10-20 downloaded from the CCDC.
;
_cell_angle_alpha 82.9620(10)
_cell_angle_beta 81.225(2)
_cell_angle_gamma 87.797(2)
_cell_formula_units_Z 2
_cell_length_a 7.4370(2)
_cell_length_b 11.1829(2)
_cell_length_c 15.0653(3)
_cell_measurement_reflns_used 14829
_cell_measurement_temperature 249.99(10)
_cell_measurement_theta_max 45.5930
_cell_measurement_theta_min 2.4020
_cell_volume 1228.69(5)
_computing_cell_refinement 'CrysAlisPro 1.171.43.121a (Rigaku OD, 2024)'
_computing_data_collection 'CrysAlisPro system (CCD 43.121a 64-bit (release 24-04-2024))'
_computing_data_reduction 'CrysAlisPro 1.171.43.121a (Rigaku OD, 2024)'
_computing_molecular_graphics 'Olex2 1.5 (Dolomanov et al., 2009)'
_computing_publication_material 'Olex2 1.5 (Dolomanov et al., 2009)'
_computing_structure_refinement 'SHELXL 2019/3 (Sheldrick, 2015)'
_computing_structure_solution 'SHELXT  (Sheldrick, 2015)'
_diffrn_ambient_environment N~2~
_diffrn_ambient_temperature 249.99(10)
_diffrn_detector 'Hybrid Pixel Array Detector'
_diffrn_detector_area_resol_mean 10.0000
_diffrn_detector_type HyPix
_diffrn_measured_fraction_theta_full 1.000
_diffrn_measured_fraction_theta_max 1.000
_diffrn_measurement_details
;
List of Runs (angles in degrees, time in seconds):

  # Type    Start    End  Width  t~exp~   \w     \q     \k     \f   Frames
#--------------------------------------------------------------------------
  1  \w    -29.00  -4.00   0.50   16.00    --  -38.33   7.00  81.00   50
  2  \w    -96.00 -71.00   0.50   16.00    --  -38.33  -7.00 -93.00   50
  3  \w    -29.00  -4.00   0.50   16.00    --   40.83  -7.00 -93.00   50
  4  \w     52.00  78.00   0.50   16.00    --   40.83   7.00  81.00   52
  5  \w    -63.00 -27.00   0.50   16.00    --  -38.33 -57.00 150.00   72
  6  \w    -77.00 -27.00   0.50   16.00    --  -38.33 -57.00  60.00  100
  7  \w    -75.00 -30.00   0.50   16.00    --  -38.33 -47.00 -52.69   90
  8  \w     23.00  70.00   0.50   16.00    --   40.83 -99.00-180.00   94
  9  \w    -11.00  70.00   0.50   16.00    --   40.83 -99.00 150.00  162
 10  \w     -5.00  21.00   0.50   16.00    --   40.83 -99.00 -90.00   52
 11  \w     -7.00  70.00   0.50   16.00    --   40.83 -99.00 -60.00  154
 12  \w    -22.00   4.00   0.50   16.00    --   40.83 -99.00  60.00   52
 13  \w     23.00  95.00   0.50   16.00    --   40.83-141.00 116.34  144
 14  \w     28.00  70.00   0.50   16.00    --   40.83 -99.00 -90.00   84
 15  \w     21.00  70.00   0.50   16.00    --   40.83 -99.00  60.00   98
 16  \w     45.00  70.00   0.50   16.00    --   40.83 -99.00   0.00   50
 17  \w      9.00  43.00   0.50   16.00    --   42.00 -57.00 -36.45   68
 18  \w     23.00 108.00   0.50   16.00    --   42.00  75.00 -15.80  170
 19  \w    -29.00   3.00   0.50   16.00    --   42.00 -57.00 -36.45   64
 20  \w    -28.00  30.00   0.50   16.00    --   42.00 -46.00 132.11  116
 21  \w     23.00 113.00   0.50   16.00    --   42.00  77.00-130.03  180
 22  \w     23.00 113.00   0.50   16.00    --   42.00  77.00  22.81  180
 23  \w    -17.00  24.00   0.50   16.00    --   42.00 -40.00 166.42   82
 24  \w     23.00 112.00   0.50   16.00    --   42.00  75.00 178.82  178
 25  \w    -28.00  25.00   0.50   16.00    --   42.00 -41.00-152.11  106
 26  \w    -28.00  25.00   0.50   16.00    --   42.00 -41.00  88.58  106
 27  \w     23.00  84.00   0.50   16.00    --   42.00  77.00  89.05  122
 28  \w    -29.00  51.00   0.50   16.00    --   42.00 -62.00  11.39  160
 29  \w    -28.00  21.00   0.50   16.00    --   42.00 -40.00 -79.74   98
 30  \w     38.00  97.00   0.50   16.00    --   42.00  33.00 138.40  118
 31  \w     23.00 113.00   0.50   16.00    --   42.00  77.00 -99.53  180
 32  \w     23.00  85.00   0.50   16.00    --   42.00  77.00 137.51  124
 33  \w     23.00  68.00   0.50   16.00    --   42.00  75.00 -56.07   90
 34  \w    -24.00  11.00   0.50   16.00    --   42.00 -28.00 -44.13   70
 35  \w    -96.00 -71.00   0.50   16.00    --  -38.33  -7.00 -93.00   50
 36  \w     42.00  79.00   0.50   16.00    --   42.00-115.00 103.51   74
 37  \w      7.00  39.00   0.50   16.00    --   42.00-115.00 103.51   64
;
_diffrn_measurement_device 'four-circle diffractometer'
_diffrn_measurement_device_type 'XtaLAB Synergy, Dualflex, HyPix'
_diffrn_measurement_method '\w scans'
_diffrn_orient_matrix_type 'CrysAlisPro convention (1999,Acta A55,543-557)'
_diffrn_orient_matrix_UB_11 -0.0891634000
_diffrn_orient_matrix_UB_12 -0.0225861000
_diffrn_orient_matrix_UB_13 0.0044796000
_diffrn_orient_matrix_UB_21 -0.0363970000
_diffrn_orient_matrix_UB_22 0.0596035000
_diffrn_orient_matrix_UB_23 -0.0005141000
_diffrn_orient_matrix_UB_31 0.0064824000
_diffrn_orient_matrix_UB_32 0.0048249000
_diffrn_orient_matrix_UB_33 -0.0477627000
_diffrn_radiation_monochromator mirror
_diffrn_radiation_probe x-ray
_diffrn_radiation_type 'Mo K\a'
_diffrn_radiation_wavelength 0.71073
_diffrn_reflns_av_R_equivalents 0.0255
_diffrn_reflns_av_unetI/netI 0.0120
_diffrn_reflns_Laue_measured_fraction_full 1.000
_diffrn_reflns_Laue_measured_fraction_max 1.000
_diffrn_reflns_limit_h_max 8
_diffrn_reflns_limit_h_min -8
_diffrn_reflns_limit_k_max 13
_diffrn_reflns_limit_k_min -13
_diffrn_reflns_limit_l_max 18
_diffrn_reflns_limit_l_min -18
_diffrn_reflns_number 38906
_diffrn_reflns_point_group_measured_fraction_full 1.000
_diffrn_reflns_point_group_measured_fraction_max 1.000
_diffrn_reflns_theta_full 25.242
_diffrn_reflns_theta_max 25.350
_diffrn_reflns_theta_min 2.161
_diffrn_source 'micro-focus sealed X-ray tube'
_diffrn_source_type 'PhotonJet (Mo) X-ray Source'
_exptl_absorpt_coefficient_mu 28.392
_exptl_absorpt_correction_T_max 0.447
_exptl_absorpt_correction_T_min 0.074
_exptl_absorpt_correction_type gaussian
_exptl_absorpt_process_details
;
CrysAlisPro 1.171.43.121a (Rigaku Oxford Diffraction, 2024)
Numerical absorption correction based on gaussian integration over
a multifaceted crystal model
Empirical absorption correction using spherical harmonics,
implemented in SCALE3 ABSPACK scaling algorithm.
;
_exptl_crystal_colour 'clear black'
_exptl_crystal_colour_lustre clear
_exptl_crystal_colour_primary black
_exptl_crystal_density_diffrn 5.689
_exptl_crystal_description block
_exptl_crystal_F_000 1748
_exptl_crystal_size_max 0.113
_exptl_crystal_size_mid 0.087
_exptl_crystal_size_min 0.044
_refine_diff_density_max 0.734
_refine_diff_density_min -0.432
_refine_diff_density_rms 0.121
_refine_ls_extinction_coef 0.000638(12)
_refine_ls_extinction_expression Fc^*^=kFc[1+0.001xFc^2^\l^3^/sin(2\q)]^-1/4^
_refine_ls_extinction_method 'SHELXL-2019/2 (Sheldrick 2019)'
_refine_ls_goodness_of_fit_ref 1.305
_refine_ls_hydrogen_treatment undef
_refine_ls_matrix_type full
_refine_ls_number_parameters 183
_refine_ls_number_reflns 4499
_refine_ls_number_restraints 12
_refine_ls_restrained_S_all 1.303
_refine_ls_R_factor_all 0.0137
_refine_ls_R_factor_gt 0.0133
_refine_ls_shift/su_max 0.003
_refine_ls_shift/su_mean 0.000
_refine_ls_structure_factor_coef Fsqd
_refine_ls_weighting_details 'w=1/[\s^2^(Fo^2^)+(0.0026P)^2^+2.3573P] where P=(Fo^2^+2Fc^2^)/3'
_refine_ls_weighting_scheme calc
_refine_ls_wR_factor_gt 0.0290
_refine_ls_wR_factor_ref 0.0292
_reflns_Friedel_coverage 0.000
_reflns_number_gt 4416
_reflns_number_total 4499
_reflns_threshold_expression 'I > 2\s(I)'
_cod_data_source_file d5dt02097b2.cif
_cod_data_source_block fg180v1
_cod_depositor_comments 'Adding full bibliography for 7719753--7719758.cif.'
_cod_database_code 7719754
_shelx_shelxl_version_number 2019/3
_chemical_oxdiff_formula 'I12 Li O2 Ta3 '
_shelx_space_group_comment
;
The symmetry employed for this shelxl refinement is uniquely defined
by the following loop, which should always be used as a source of
symmetry information in preference to the above space-group names.
They are only intended as comments.
;
_shelx_estimated_absorpt_t_max 0.368
_shelx_estimated_absorpt_t_min 0.142
_olex2_refinement_description
;
1. Uiso/Uaniso restraints and constraints
Uanis(Li3) \\sim Ueq: with sigma of 0.02 and sigma for terminal atoms of 0.04
Uanis(Li2) \\sim Ueq: with sigma of 0.01 and sigma for terminal atoms of 0.02
2. Others
 Sof(Li2)=0.73*(1-FVAR(2))
 Sof(Li3)=0.27*(1-FVAR(2))
 Sof(Li1)=FVAR(1)
;
_olex2_submission_special_instructions 'No special instructions were received'
_oxdiff_exptl_absorpt_empirical_details
;
Empirical correction (ABSPACK) includes:
- Absorption correction using spherical harmonics
- Frame scaling
- Detector area scaling
;
_oxdiff_exptl_absorpt_empirical_full_max 1.606
_oxdiff_exptl_absorpt_empirical_full_min 0.716

loop_
_space_group_symop_operation_xyz
'x, y, z'
'-x, -y, -z'

loop_
_atom_site_label
_atom_site_type_symbol
_atom_site_fract_x
_atom_site_fract_y
_atom_site_fract_z
_atom_site_U_iso_or_equiv
_atom_site_adp_type
_atom_site_occupancy
_atom_site_site_symmetry_order
_atom_site_calc_flag
_atom_site_refinement_flags_posn
_atom_site_refinement_flags_adp
_atom_site_refinement_flags_occupancy
_atom_site_disorder_assembly
_atom_site_disorder_group
I1 I 0.80364(4) 0.87030(2) 0.61409(2) 0.02381(6) Uani 1 1 d . . . . .
I2 I 0.28671(3) 0.93085(2) 0.69427(2) 0.01801(6) Uani 1 1 d . . . . .
I3 I 0.36005(4) 0.82643(2) 0.94008(2) 0.02527(6) Uani 1 1 d . . . . .
I4 I 0.86862(4) 0.77239(2) 0.86415(2) 0.02626(6) Uani 1 1 d . . . . .
I5 I 0.69211(3) 0.52830(2) 0.58157(2) 0.02218(6) Uani 1 1 d . . . . .
I6 I 0.17211(3) 0.59376(2) 0.66333(2) 0.02219(6) Uani 1 1 d . . . . .
I7 I 0.23841(4) 0.48919(2) 0.90762(2) 0.02412(6) Uani 1 1 d . . . . .
I8 I 0.74411(4) 0.42702(2) 0.83205(2) 0.02395(6) Uani 1 1 d . . . . .
I9 I 0.57227(3) 0.19107(2) 0.55136(2) 0.02283(6) Uani 1 1 d . . . . .
I10 I 0.05518(3) 0.24826(2) 0.62814(2) 0.02490(6) Uani 1 1 d . . . . .
I11 I 0.13301(4) 0.14932(2) 0.87473(2) 0.02529(6) Uani 1 1 d . . . . .
I12 I 0.64186(3) 0.08812(2) 0.79682(2) 0.01822(6) Uani 1 1 d . . . . .
Li1 Li 0.526(4) 0.408(2) 0.9968(15) 0.084(9) Uani 0.55(3) 1 d . . P . .
Li2 Li 0.387(5) 0.260(3) 0.957(2) 0.072(11) Uani 0.33(2) 1 d . U P . .
Li3 Li 0.404(14) 0.066(9) 0.979(7) 0.07(2) Uani 0.123(8) 1 d . U P . .
O1 O 0.5243(3) 0.6785(2) 0.75781(16) 0.0186(5) Uani 1 1 d . . . . .
O2 O 0.4058(3) 0.3446(2) 0.72572(16) 0.0196(6) Uani 1 1 d . . . . .
Ta1 Ta 0.58873(2) 0.82875(2) 0.77340(2) 0.01619(4) Uani 1 1 d . . . . .
Ta2 Ta 0.46591(2) 0.51200(2) 0.73703(2) 0.01589(4) Uani 1 1 d . . . . .
Ta3 Ta 0.34503(2) 0.19339(2) 0.70835(2) 0.01589(4) Uani 1 1 d . . . . .

loop_
_atom_site_aniso_label
_atom_site_aniso_U_11
_atom_site_aniso_U_22
_atom_site_aniso_U_33
_atom_site_aniso_U_23
_atom_site_aniso_U_13
_atom_site_aniso_U_12
I1 0.02427(13) 0.02663(13) 0.01901(12) -0.00155(10) 0.00062(10) -0.00023(10)
I2 0.01960(12) 0.01425(11) 0.02140(12) -0.00303(9) -0.00601(9) -0.00123(9)
I3 0.02916(14) 0.02719(13) 0.01765(12) -0.00187(10) 0.00183(10) -0.00145(11)
I4 0.02383(14) 0.03175(14) 0.02424(13) -0.00004(10) -0.00982(10) 0.00095(11)
I5 0.02370(13) 0.02428(13) 0.01737(12) -0.00193(9) 0.00054(10) -0.00138(10)
I6 0.02046(13) 0.02208(12) 0.02467(13) -0.00193(10) -0.00668(10) 0.00207(10)
I7 0.02750(14) 0.02581(13) 0.01763(12) -0.00298(10) 0.00214(10) -0.00313(11)
I8 0.02593(14) 0.02202(12) 0.02551(13) -0.00007(10) -0.01164(10) 0.00152(10)
I9 0.02449(13) 0.02561(13) 0.01700(12) -0.00153(9) 0.00020(10) 0.00083(10)
I10 0.01959(13) 0.03067(14) 0.02448(13) -0.00066(10) -0.00586(10) 0.00101(10)
I11 0.02823(14) 0.02538(13) 0.01970(12) -0.00183(10) 0.00383(10) -0.00021(11)
I12 0.02082(12) 0.01486(11) 0.02035(12) -0.00248(9) -0.00657(9) -0.00237(9)
Li1 0.093(18) 0.100(18) 0.069(14) 0.017(12) -0.059(13) -0.015(13)
Li2 0.075(14) 0.072(14) 0.073(13) -0.006(9) -0.023(9) 0.000(9)
Li3 0.07(3) 0.07(3) 0.08(3) -0.021(19) -0.014(19) -0.012(19)
O1 0.0218(14) 0.0161(13) 0.0176(13) -0.0004(10) -0.0025(11) -0.0017(11)
O2 0.0219(14) 0.0172(13) 0.0193(13) -0.0016(10) -0.0019(11) -0.0033(11)
Ta1 0.01970(8) 0.01195(7) 0.01707(8) -0.00179(5) -0.00296(6) -0.00104(6)
Ta2 0.01940(8) 0.01355(7) 0.01501(7) -0.00180(5) -0.00318(6) -0.00122(6)
Ta3 0.01874(8) 0.01191(7) 0.01725(8) -0.00180(5) -0.00319(6) -0.00075(6)

loop_
_atom_type_symbol
_atom_type_description
_atom_type_scat_dispersion_real
_atom_type_scat_dispersion_imag
_atom_type_scat_source
I I -0.4742 1.8119 'International Tables Vol C Tables 4.2.6.8 and 6.1.1.4'
Li Li -0.0003 0.0001 'International Tables Vol C Tables 4.2.6.8 and 6.1.1.4'
O O 0.0106 0.0060 'International Tables Vol C Tables 4.2.6.8 and 6.1.1.4'
Ta Ta -0.7052 6.5227 'International Tables Vol C Tables 4.2.6.8 and 6.1.1.4'

loop_
_exptl_crystal_face_index_h
_exptl_crystal_face_index_k
_exptl_crystal_face_index_l
_exptl_crystal_face_perp_dist
-12 1 -1 0.0213
10 -1 3 0.0176
1 1 21 0.0425
1 16 2 0.0647
-1 -15 -9 0.0424
0 -13 10 0.0455
0 0 -21 0.0423
0 0 1 0.0387
0 1 0 0.0673
0 -1 1 0.0473
0 -1 -1 0.0462
0 -2 0 0.0479
0 0 -1 0.0479
0 0 1 0.0428
0 1 0 0.0649
0 -1 1 0.0463
0 0 -1 0.0431
0 -1 0 0.0448

loop_
_geom_angle_atom_site_label_1
_geom_angle_atom_site_label_2
_geom_angle_atom_site_label_3
_geom_angle
_geom_angle_site_symmetry_1
_geom_angle_site_symmetry_3
_geom_angle_publ_flag
Ta1 I2 Ta3 98.985(8) . 1_565 ?
Li1 I3 Li3 137(2) 2_667 1_565 ?
Li2 I3 Li1 46.4(9) 2_667 2_667 ?
Li2 I3 Li3 91(2) 2_667 1_565 ?
Li2 I3 Ta1 96.0(8) 2_667 . ?
Li3 I3 Li1 94(2) 2_667 2_667 ?
Li3 I3 Li2 47(2) 2_667 2_667 ?
Li3 I3 Li3 45(4) 2_667 1_565 ?
Li3 I3 Ta1 95(2) 2_667 . ?
Ta1 I3 Li1 93.3(6) . 2_667 ?
Ta1 I3 Li3 101(2) . 1_565 ?
Ta1 I4 Li2 91.0(7) . 2_667 ?
Li1 I7 Li1 44.2(10) . 2_667 ?
Li1 I7 Li2 45.9(9) . . ?
Li1 I7 Li2 89.7(9) 2_667 . ?
Li1 I7 Ta2 92.0(6) . . ?
Li1 I7 Ta2 97.1(6) 2_667 . ?
Li2 I7 Ta2 91.9(8) . . ?
Li1 I8 Ta2 94.1(4) . . ?
Li3 I11 Li2 45(2) . . ?
Ta3 I11 Li2 91.1(8) . . ?
Ta3 I11 Li3 99(2) . . ?
Ta1 I12 Li3 92.4(18) 1_545 . ?
Ta3 I12 Li3 92(2) . . ?
Ta3 I12 Ta1 98.067(8) . 1_545 ?
I7 Li1 I3 131.6(9) . 2_667 ?
I7 Li1 I3 91.3(5) 2_667 2_667 ?
I7 Li1 I7 135.8(10) . 2_667 ?
I8 Li1 I3 97.1(9) . 2_667 ?
I8 Li1 I7 88.0(6) . . ?
I8 Li1 I7 97.6(8) . 2_667 ?
Li1 Li1 I3 155.2(14) 2_667 2_667 ?
Li1 Li1 I7 68.8(10) 2_667 . ?
Li1 Li1 I7 67.1(10) 2_667 2_667 ?
Li1 Li1 I8 97.6(15) 2_667 . ?
Li1 Li1 Li2 136(2) 2_667 . ?
Li2 Li1 I3 63.5(12) . 2_667 ?
Li2 Li1 I7 154.6(14) . 2_667 ?
Li2 Li1 I7 68.5(11) . . ?
Li2 Li1 I8 89.3(14) . . ?
I3 Li2 I4 83.6(10) 2_667 2_667 ?
I3 Li2 I7 135.3(14) 2_667 . ?
I3 Li2 I11 133.4(14) 2_667 . ?
I7 Li2 I4 92.4(11) . 2_667 ?
I11 Li2 I4 89.7(11) . 2_667 ?
I11 Li2 I7 90.9(11) . . ?
Li1 Li2 I3 70.1(12) . 2_667 ?
Li1 Li2 I4 92.8(15) . 2_667 ?
Li1 Li2 I7 65.7(12) . . ?
Li1 Li2 I11 156.5(18) . . ?
Li3 Li2 I3 66(3) . 2_667 ?
Li3 Li2 I4 83(3) . 2_667 ?
Li3 Li2 I7 158(3) . . ?
Li3 Li2 I11 67(3) . . ?
Li3 Li2 Li1 136(3) . . ?
I3 Li3 I3 135(4) 2_667 1_545 ?
I3 Li3 I11 134(4) 2_667 . ?
I3 Li3 I12 94(3) 2_667 . ?
I3 Li3 I12 83(3) 1_545 . ?
I11 Li3 I3 90(3) . 1_545 ?
I11 Li3 I12 83(3) . . ?
Li2 Li3 I3 156(5) . 1_545 ?
Li2 Li3 I3 67(3) . 2_667 ?
Li2 Li3 I11 68(3) . . ?
Li2 Li3 I12 85(3) . . ?
Li3 Li3 I3 63(4) 2_657 1_545 ?
Li3 Li3 I3 72(5) 2_657 2_667 ?
Li3 Li3 I11 152(7) 2_657 . ?
Li3 Li3 I12 86(6) 2_657 . ?
Li3 Li3 Li2 137(7) 2_657 . ?
Ta1 O1 Ta2 177.11(15) . . ?
Ta3 O2 Ta2 176.28(15) . . ?
I1 Ta1 I2 90.302(8) . . ?
I1 Ta1 I3 170.588(10) . . ?
I1 Ta1 I4 93.323(10) . . ?
I1 Ta1 I12 86.967(8) . 1_565 ?
I2 Ta1 I12 81.912(7) . 1_565 ?
I3 Ta1 I2 86.201(9) . . ?
I3 Ta1 I12 83.893(8) . 1_565 ?
I4 Ta1 I2 168.606(9) . . ?
I4 Ta1 I3 88.527(9) . . ?
I4 Ta1 I12 87.493(8) . 1_565 ?
O1 Ta1 I1 95.85(8) . . ?
O1 Ta1 I2 90.66(8) . . ?
O1 Ta1 I3 92.93(8) . . ?
O1 Ta1 I4 99.70(8) . . ?
O1 Ta1 I12 172.08(8) . 1_565 ?
I5 Ta2 I6 95.285(9) . . ?
I5 Ta2 I7 177.146(10) . . ?
I5 Ta2 I8 91.242(9) . . ?
I6 Ta2 I7 87.559(9) . . ?
I6 Ta2 I8 173.459(10) . . ?
I8 Ta2 I7 85.916(9) . . ?
O1 Ta2 I5 91.53(7) . . ?
O1 Ta2 I6 91.41(7) . . ?
O1 Ta2 I7 88.64(7) . . ?
O1 Ta2 I8 87.99(7) . . ?
O2 Ta2 I5 91.84(7) . . ?
O2 Ta2 I6 90.40(7) . . ?
O2 Ta2 I7 87.89(7) . . ?
O2 Ta2 I8 89.81(7) . . ?
O2 Ta2 O1 176.02(10) . . ?
I9 Ta3 I2 85.713(8) . 1_545 ?
I9 Ta3 I11 168.822(10) . . ?
I9 Ta3 I12 86.946(9) . . ?
I10 Ta3 I2 88.629(9) . 1_545 ?
I10 Ta3 I9 93.757(9) . . ?
I10 Ta3 I11 91.584(9) . . ?
I10 Ta3 I12 169.450(9) . . ?
I11 Ta3 I2 84.606(8) . 1_545 ?
I11 Ta3 I12 86.024(9) . . ?
I12 Ta3 I2 80.922(8) . 1_545 ?
O2 Ta3 I2 172.02(8) . 1_545 ?
O2 Ta3 I9 94.38(8) . . ?
O2 Ta3 I10 99.33(8) . . ?
O2 Ta3 I11 94.43(8) . . ?
O2 Ta3 I12 91.11(8) . . ?

loop_
_geom_bond_atom_site_label_1
_geom_bond_atom_site_label_2
_geom_bond_distance
_geom_bond_site_symmetry_2
_geom_bond_publ_flag
I1 Ta1 2.6729(3) . ?
I2 Ta1 2.8383(3) . ?
I2 Ta3 3.0219(3) 1_565 ?
I3 Li1 2.82(2) 2_667 ?
I3 Li2 2.69(4) 2_667 ?
I3 Li3 2.68(9) 2_667 ?
I3 Li3 2.85(9) 1_565 ?
I3 Ta1 2.8077(3) . ?
I4 Li2 3.04(4) 2_667 ?
I4 Ta1 2.6751(3) . ?
I5 Ta2 2.6581(3) . ?
I6 Ta2 2.6798(3) . ?
I7 Li1 2.76(2) . ?
I7 Li1 2.79(2) 2_667 ?
I7 Li2 2.82(4) . ?
I7 Ta2 2.8423(3) . ?
I8 Li1 2.74(3) . ?
I8 Ta2 2.7662(3) . ?
I9 Ta3 2.6912(3) . ?
I10 Ta3 2.6448(3) . ?
I11 Li2 2.81(4) . ?
I11 Li3 2.81(10) . ?
I11 Ta3 2.7501(3) . ?
I12 Li3 3.02(10) . ?
I12 Ta1 3.0125(3) 1_545 ?
I12 Ta3 2.8894(3) . ?
Li1 Li1 2.09(5) 2_667 ?
Li1 Li2 2.17(5) . ?
Li2 Li3 2.16(11) . ?
Li3 Li3 2.1(2) 2_657 ?
O1 Ta1 1.817(2) . ?
O1 Ta2 2.000(2) . ?
O2 Ta2 1.975(2) . ?
O2 Ta3 1.826(2) . ?

loop_
_exptl_oxdiff_crystal_face_indexfrac_h
_exptl_oxdiff_crystal_face_indexfrac_k
_exptl_oxdiff_crystal_face_indexfrac_l
_exptl_oxdiff_crystal_face_x
_exptl_oxdiff_crystal_face_y
_exptl_oxdiff_crystal_face_z
-12.2866 0.6551 -0.7250 1.0775 0.4866 -0.0419
10.4422 -0.8004 2.7162 -0.9008 -0.4292 -0.0659
1.3045 0.6501 21.1618 -0.0362 -0.0196 -0.9992
0.7687 15.7536 2.3096 -0.4140 0.9098 -0.0293
-1.0176 -14.9654 -9.0963 0.3880 -0.8503 0.3557
-0.1064 -12.6476 10.4149 0.3418 -0.7553 -0.5592
0.0604 -0.3643 -21.1826 -0.0920 -0.0130 1.0104
-0.1050 0.0418 0.9083 0.0125 0.0058 -0.0439
-0.1296 0.7930 0.0052 -0.0063 0.0520 0.0027
-0.1743 -0.7627 0.5272 0.0351 -0.0394 -0.0300
-0.2235 -0.8086 -0.6074 0.0355 -0.0397 0.0237
-0.0622 -1.5923 0.1388 0.0421 -0.0927 -0.0147
-0.2026 -0.0399 -0.8938 0.0150 0.0055 0.0412
0.3073 0.0125 1.0814 -0.0228 -0.0110 -0.0496
0.2827 0.7638 0.1783 -0.0417 0.0351 -0.0030
0.2380 -0.7920 0.7003 -0.0002 -0.0562 -0.0357
0.2097 -0.0692 -0.7207 -0.0204 -0.0114 0.0354
0.1889 -0.8378 -0.4342 0.0001 -0.0566 0.0179
